data_4343985
loop_
_publ_author_name
'Stylianou, Marios'
'Drouza, Chryssoula'
'Giapintzakis, John'
'Athanasopoulos, Georgios I.'
'Keramidas, Anastasios D.'

_publ_section_title
;
 Aerial Oxidation of a V(IV)-Iminopyridine Hydroquinonate Complex: A Trap
 for the V(IV)-Semiquinonate Radical Intermediate.
;
_journal_issue 15
_journal_name_full 'Inorganic chemistry'
_journal_page_first 7218
_journal_page_last 7229
_journal_paper_doi 10.1021/acs.inorgchem.5b00571
_journal_volume 54
_journal_year 2015
_chemical_formula_sum 'C38 H42 Cl2 N6 O6 V2'
_chemical_formula_weight 851.56
_chemical_name_systematic
;
 ?
;
_space_group_IT_number 14
_symmetry_cell_setting monoclinic
_symmetry_space_group_name_Hall '-P 2ybc'
_symmetry_space_group_name_H-M 'P 1 21/c 1'
_atom_sites_solution_hydrogens geom
_atom_sites_solution_primary direct
_atom_sites_solution_secondary difmap
_audit_creation_method SHELXL-97
_cell_angle_alpha 90.00
_cell_angle_beta 94.365(8)
_cell_angle_gamma 90.00
_cell_formula_units_Z 2
_cell_length_a 6.6604(7)
_cell_length_b 15.3134(16)
_cell_length_c 18.6871(19)
_cell_measurement_temperature 100
_cell_volume 1900.4(3)
_computing_structure_refinement 'SHELXL-97 (Sheldrick, 1997)'
_diffrn_ambient_temperature 100
_diffrn_detector_area_resol_mean 16.0288
_diffrn_measured_fraction_theta_full 0.960
_diffrn_measured_fraction_theta_max 0.910
_diffrn_measurement_device_type 'KM4 XCALIBUR2'
_diffrn_radiation_monochromator graphite
_diffrn_radiation_source 'fine-focus sealed tube'
_diffrn_radiation_type MoK\a
_diffrn_radiation_wavelength 0.71073
_diffrn_reflns_av_R_equivalents 0.0499
_diffrn_reflns_av_sigmaI/netI 0.1371
_diffrn_reflns_limit_h_max 8
_diffrn_reflns_limit_h_min -10
_diffrn_reflns_limit_k_max 21
_diffrn_reflns_limit_k_min -23
_diffrn_reflns_limit_l_max 27
_diffrn_reflns_limit_l_min -29
_diffrn_reflns_number 34224
_diffrn_reflns_theta_full 30.08
_diffrn_reflns_theta_max 34.81
_diffrn_reflns_theta_min 3.34
_exptl_absorpt_coefficient_mu 0.687
_exptl_absorpt_correction_T_max 0.949
_exptl_absorpt_correction_T_min 0.889
_exptl_absorpt_correction_type analytical
_exptl_crystal_colour red-brown
_exptl_crystal_density_diffrn 1.488
_exptl_crystal_density_method 'not measured'
_exptl_crystal_description needle
_exptl_crystal_F_000 880
_exptl_crystal_size_max 0.251
_exptl_crystal_size_mid 0.143
_exptl_crystal_size_min 0.076
_refine_diff_density_max 1.423
_refine_diff_density_min -0.497
_refine_diff_density_rms 0.092
_refine_ls_extinction_method none
_refine_ls_goodness_of_fit_ref 0.934
_refine_ls_hydrogen_treatment mixed
_refine_ls_matrix_type full
_refine_ls_number_parameters 244
_refine_ls_number_reflns 7518
_refine_ls_number_restraints 0
_refine_ls_restrained_S_all 0.934
_refine_ls_R_factor_all 0.0947
_refine_ls_R_factor_gt 0.0460
_refine_ls_shift/su_max 0.001
_refine_ls_shift/su_mean 0.000
_refine_ls_structure_factor_coef Fsqd
_refine_ls_weighting_details 'calc w=1/[\s^2^(Fo^2^)+(0.0644P)^2^+0.0000P] where P=(Fo^2^+2Fc^2^)/3'
_refine_ls_weighting_scheme calc
_refine_ls_wR_factor_gt 0.1211
_refine_ls_wR_factor_ref 0.1262
_reflns_number_gt 3916
_reflns_number_total 7518
_reflns_threshold_expression >2sigma(I)
_cod_data_source_file ic5b00571_si_007.cif
_cod_data_source_block V2a
_cod_depositor_comments 'Adding full bibliography for 4343981--4343988.cif.'
_cod_original_sg_symbol_H-M P21/c
_cod_database_code 4343985

loop_
_symmetry_equiv_pos_as_xyz
'x, y, z'
'-x, y+1/2, -z+1/2'
'-x, -y, -z'
'x, -y-1/2, z-1/2'

loop_
_atom_site_label
_atom_site_type_symbol
_atom_site_fract_x
_atom_site_fract_y
_atom_site_fract_z
_atom_site_U_iso_or_equiv
_atom_site_adp_type
_atom_site_occupancy
_atom_site_symmetry_multiplicity
_atom_site_calc_flag
_atom_site_refinement_flags
V V 0.55059(5) 0.17868(2) 0.829821(18) 0.01509(9) Uani 1 1 d .
Cl Cl 0.57870(8) 0.09449(3) 0.72467(3) 0.02111(12) Uani 1 1 d .
O1 O 0.6630(2) 0.08176(9) 0.88660(8) 0.0188(3) Uani 1 1 d .
O2 O 0.7256(2) 0.25004(9) 0.82434(8) 0.0197(3) Uani 1 1 d .
N1 N 0.2400(2) 0.12152(11) 0.84515(8) 0.0154(3) Uani 1 1 d .
N2 N 0.4711(2) 0.23127(11) 0.92970(9) 0.0168(4) Uani 1 1 d .
N3 N 0.3311(3) 0.25603(11) 0.76689(9) 0.0164(3) Uani 1 1 d .
O3 O 0.9799(3) 0.08368(13) 0.57660(14) 0.0560(6) Uani 1 1 d .
C4 C 0.2551(3) 0.02841(13) 0.86666(11) 0.0193(4) Uani 1 1 d .
H4A H 0.3134 -0.0045 0.8290 0.023 Uiso 1 1 calc R
H4B H 0.1208 0.0057 0.8716 0.023 Uiso 1 1 calc R
C2 C 0.3807(3) 0.01479(13) 0.93602(11) 0.0166(4) Uani 1 1 d .
C8 C 0.0546(4) 0.34125(14) 0.67395(12) 0.0251(5) Uani 1 1 d .
H8 H -0.0373 0.3694 0.6418 0.030 Uiso 1 1 calc R
C15 C 0.5694(3) 0.29661(14) 1.04275(12) 0.0247(5) Uani 1 1 d .
H15 H 0.6682 0.3238 1.0728 0.030 Uiso 1 1 calc R
C11 C 0.1395(3) 0.17334(13) 0.89988(11) 0.0177(4) Uani 1 1 d .
H11A H 0.0576 0.2186 0.8760 0.021 Uiso 1 1 calc R
H11B H 0.0512 0.1354 0.9248 0.021 Uiso 1 1 calc R
C1 C 0.5822(3) 0.04286(12) 0.94116(11) 0.0173(4) Uani 1 1 d .
C6 C 0.1545(3) 0.21842(13) 0.74617(10) 0.0161(4) Uani 1 1 d .
C7 C 0.0111(3) 0.25888(14) 0.69958(11) 0.0200(4) Uani 1 1 d .
H7 H -0.1106 0.2316 0.6859 0.024 Uiso 1 1 calc R
C12 C 0.2891(3) 0.21423(13) 0.95301(11) 0.0175(4) Uani 1 1 d .
C3 C 0.3007(3) -0.02784(13) 0.99377(11) 0.0181(4) Uani 1 1 d .
H3 H 0.1676 -0.0467 0.9892 0.022 Uiso 1 1 calc R
C9 C 0.2337(4) 0.38141(14) 0.69613(12) 0.0245(5) Uani 1 1 d .
H9 H 0.2626 0.4372 0.6802 0.029 Uiso 1 1 calc R
C10 C 0.3693(3) 0.33719(13) 0.74239(12) 0.0212(5) Uani 1 1 d .
H10 H 0.4908 0.3639 0.7572 0.025 Uiso 1 1 calc R
C5 C 0.1218(3) 0.12860(13) 0.77544(10) 0.0168(4) Uani 1 1 d .
H5A H -0.0200 0.1195 0.7816 0.020 Uiso 1 1 calc R
H5B H 0.1654 0.0848 0.7425 0.020 Uiso 1 1 calc R
C13 C 0.2392(3) 0.23933(14) 1.02046(11) 0.0228(5) Uani 1 1 d .
H13 H 0.1113 0.2280 1.0351 0.027 Uiso 1 1 calc R
C16 C 0.6093(3) 0.27134(14) 0.97511(11) 0.0212(4) Uani 1 1 d .
H16 H 0.7366 0.2821 0.9598 0.025 Uiso 1 1 calc R
C14 C 0.3809(4) 0.28124(15) 1.06584(12) 0.0270(5) Uani 1 1 d .
H14 H 0.3498 0.2989 1.1113 0.032 Uiso 1 1 calc R
C18 C 0.9465(4) 0.00876(17) 0.59215(15) 0.0417(7) Uani 1 1 d .
C17 C 0.7473(5) -0.0335(2) 0.57505(18) 0.0594(9) Uani 1 1 d .
H17A H 0.6565 0.0078 0.5513 0.089 Uiso 1 1 calc R
H17B H 0.6939 -0.0528 0.6186 0.089 Uiso 1 1 calc R
H17C H 0.7631 -0.0826 0.5442 0.089 Uiso 1 1 calc R
C19 C 1.1087(7) -0.0464(2) 0.6290(2) 0.0873(14) Uani 1 1 d .
H19A H 1.2293 -0.0124 0.6372 0.131 Uiso 1 1 calc R
H19B H 1.1348 -0.0956 0.5993 0.131 Uiso 1 1 calc R
H19C H 1.0661 -0.0666 0.6740 0.131 Uiso 1 1 calc R

loop_
_atom_site_aniso_label
_atom_site_aniso_U_11
_atom_site_aniso_U_22
_atom_site_aniso_U_33
_atom_site_aniso_U_23
_atom_site_aniso_U_13
_atom_site_aniso_U_12
V 0.01470(17) 0.01525(16) 0.01523(17) 0.00182(14) 0.00049(12) -0.00043(14)
Cl 0.0228(3) 0.0224(3) 0.0179(3) -0.0009(2) -0.0001(2) 0.0030(2)
O1 0.0173(8) 0.0217(8) 0.0175(7) 0.0050(6) 0.0019(6) 0.0021(6)
O2 0.0181(8) 0.0200(7) 0.0210(8) 0.0017(6) 0.0017(6) -0.0007(6)
N1 0.0182(9) 0.0150(8) 0.0125(8) 0.0021(6) -0.0014(7) 0.0002(7)
N2 0.0169(9) 0.0149(8) 0.0183(9) 0.0015(7) -0.0003(7) -0.0001(7)
N3 0.0189(9) 0.0155(8) 0.0149(8) 0.0012(7) 0.0022(7) 0.0015(7)
O3 0.0427(12) 0.0334(11) 0.0922(18) 0.0061(11) 0.0085(12) 0.0005(9)
C4 0.0235(11) 0.0133(9) 0.0204(10) 0.0029(8) -0.0025(8) -0.0030(8)
C2 0.0196(10) 0.0128(9) 0.0167(10) 0.0013(8) -0.0037(8) 0.0018(8)
C8 0.0293(13) 0.0231(11) 0.0222(11) 0.0039(9) -0.0017(9) 0.0111(9)
C15 0.0290(13) 0.0227(11) 0.0213(11) -0.0034(9) -0.0051(9) -0.0036(9)
C11 0.0158(10) 0.0198(10) 0.0174(10) 0.0024(8) 0.0009(8) 0.0014(8)
C1 0.0211(11) 0.0113(9) 0.0194(10) 0.0016(8) 0.0010(8) 0.0037(8)
C6 0.0176(10) 0.0167(10) 0.0143(10) 0.0005(8) 0.0029(8) 0.0020(8)
C7 0.0224(11) 0.0211(10) 0.0164(10) 0.0003(8) 0.0004(8) 0.0036(8)
C12 0.0194(11) 0.0149(9) 0.0179(10) 0.0015(8) -0.0006(8) 0.0024(8)
C3 0.0178(11) 0.0144(9) 0.0216(10) 0.0019(8) -0.0029(8) 0.0001(8)
C9 0.0333(13) 0.0166(10) 0.0240(12) 0.0045(9) 0.0052(10) 0.0049(9)
C10 0.0232(11) 0.0186(11) 0.0220(11) 0.0015(8) 0.0025(9) -0.0013(8)
C5 0.0153(10) 0.0174(10) 0.0170(10) 0.0014(8) -0.0031(8) -0.0021(8)
C13 0.0233(11) 0.0269(11) 0.0190(11) -0.0005(9) 0.0055(9) -0.0014(9)
C16 0.0213(11) 0.0206(10) 0.0213(11) 0.0007(8) -0.0007(8) -0.0035(8)
C14 0.0336(13) 0.0295(12) 0.0179(11) -0.0022(9) 0.0024(9) -0.0006(10)
C18 0.0533(18) 0.0294(14) 0.0428(16) -0.0088(12) 0.0057(13) 0.0057(13)
C17 0.072(2) 0.0455(18) 0.063(2) -0.0136(16) 0.0195(18) -0.0141(16)
C19 0.123(4) 0.048(2) 0.084(3) -0.022(2) -0.040(3) 0.036(2)

loop_
_atom_type_symbol
_atom_type_description
_atom_type_scat_dispersion_real
_atom_type_scat_dispersion_imag
_atom_type_scat_source
C C 0.0033 0.0016 'International Tables Vol C Tables 4.2.6.8 and 6.1.1.4'
H H 0.0000 0.0000 'International Tables Vol C Tables 4.2.6.8 and 6.1.1.4'
N N 0.0061 0.0033 'International Tables Vol C Tables 4.2.6.8 and 6.1.1.4'
O O 0.0106 0.0060 'International Tables Vol C Tables 4.2.6.8 and 6.1.1.4'
V V 0.3005 0.5294 'International Tables Vol C Tables 4.2.6.8 and 6.1.1.4'
Cl Cl 0.1484 0.1585 'International Tables Vol C Tables 4.2.6.8 and 6.1.1.4'

loop_
_geom_angle_atom_site_label_1
_geom_angle_atom_site_label_2
_geom_angle_atom_site_label_3
_geom_angle
_geom_angle_site_symmetry_3
O2 V O1 107.65(7) .
O2 V N2 91.62(7) .
O1 V N2 85.52(6) .
O2 V N3 93.25(7) .
O1 V N3 159.10(6) .
N2 V N3 93.80(6) .
O2 V N1 159.53(7) .
O1 V N1 87.37(6) .
N2 V N1 75.40(6) .
N3 V N1 72.31(6) .
O2 V Cl 102.35(6) .
O1 V Cl 89.17(5) .
N2 V Cl 165.99(5) .
N3 V Cl 86.56(5) .
N1 V Cl 91.43(5) .
C1 O1 V 126.85(12) .
C5 N1 C4 109.31(15) .
C5 N1 C11 109.24(15) .
C4 N1 C11 110.52(15) .
C5 N1 V 106.80(12) .
C4 N1 V 111.03(12) .
C11 N1 V 109.86(12) .
C12 N2 C16 118.20(18) .
C12 N2 V 119.97(13) .
C16 N2 V 121.18(14) .
C6 N3 C10 118.66(18) .
C6 N3 V 117.69(13) .
C10 N3 V 123.40(14) .
N1 C4 C2 112.88(16) .
C3 C2 C1 120.45(18) .
C3 C2 C4 120.64(18) .
C1 C2 C4 118.87(18) .
C9 C8 C7 120.0(2) .
C16 C15 C14 119.1(2) .
C12 C11 N1 111.61(16) .
O1 C1 C2 121.65(18) .
O1 C1 C3 120.25(19) 3_657
C2 C1 C3 118.09(18) 3_657
N3 C6 C7 122.44(19) .
N3 C6 C5 115.88(17) .
C7 C6 C5 121.67(19) .
C8 C7 C6 118.0(2) .
N2 C12 C13 121.79(19) .
N2 C12 C11 116.05(18) .
C13 C12 C11 121.98(19) .
C2 C3 C1 121.45(19) 3_657
C8 C9 C10 118.7(2) .
N3 C10 C9 122.1(2) .
N1 C5 C6 107.85(16) .
C14 C13 C12 119.3(2) .
N2 C16 C15 122.6(2) .
C15 C14 C13 119.0(2) .
O3 C18 C17 122.5(3) .
O3 C18 C19 120.5(3) .
C17 C18 C19 117.0(3) .

loop_
_geom_bond_atom_site_label_1
_geom_bond_atom_site_label_2
_geom_bond_distance
_geom_bond_site_symmetry_2
V O2 1.6064(15) .
V O1 1.9407(14) .
V N2 2.1367(17) .
V N3 2.1587(17) .
V N1 2.2841(17) .
V Cl 2.3701(6) .
O1 C1 1.329(2) .
N1 C5 1.474(2) .
N1 C4 1.483(3) .
N1 C11 1.493(3) .
N2 C12 1.344(3) .
N2 C16 1.351(3) .
N3 C6 1.340(3) .
N3 C10 1.355(3) .
O3 C18 1.208(3) .
C4 C2 1.503(3) .
C2 C3 1.400(3) .
C2 C1 1.405(3) .
C8 C9 1.378(3) .
C8 C7 1.387(3) .
C15 C16 1.367(3) .
C15 C14 1.378(3) .
C11 C12 1.490(3) .
C1 C3 1.413(3) 3_657
C6 C7 1.388(3) .
C6 C5 1.502(3) .
C12 C13 1.383(3) .
C3 C1 1.413(3) 3_657
C9 C10 1.379(3) .
C13 C14 1.379(3) .
C18 C17 1.489(4) .
C18 C19 1.497(5) .
